data_2239470
loop_
_publ_author_name
'Sinha, B.'
'Dey, G. C.'
'Sarkar, B.'
'Roy, A.'
'Ng, Seik Weng'
'Tiekink, Edward R. T.'

_publ_section_title
;
 Poly[(\m~3~-3,5-dinitrobenzoato-\k^3^<i>O</i>^1^:<i>O</i>^1'^:<i>O</i>^3^)(\m~2~-hydroxido-\k^2^<i>O</i>:<i>O</i>)copper(II)]
;
_journal_issue 3
_journal_name_full 'Acta Crystallographica Section E'
_journal_page_first m112
_journal_page_last m113
_journal_paper_doi 10.1107/S1600536814004280
_journal_volume 70
_journal_year 2014
_chemical_formula_iupac '[Cu (C7 H3 N2 O6) (O H)]'
_chemical_formula_moiety 'C7 H4 Cu N2 O7'
_chemical_formula_sum 'C7 H4 Cu N2 O7'
_chemical_formula_weight 291.66
_chemical_name_systematic
Poly[(\m~3~-3,5-dinitrobenzoato-\k^3^<i>O</i>^1^:<i>O</i>^1'^:<i>O</i>^3^)(\m~2~-hydroxido-\k^2^<i>O</i>:<i>O</i>)copper(II)]
_space_group_IT_number 33
_symmetry_cell_setting orthorhombic
_symmetry_space_group_name_Hall 'P 2c -2n'
_symmetry_space_group_name_H-M 'P n a 21'
_atom_sites_solution_hydrogens geom
_atom_sites_solution_primary direct
_atom_sites_solution_secondary difmap
_audit_creation_method SHELXL-97
_cell_angle_alpha 90.00
_cell_angle_beta 90.00
_cell_angle_gamma 90.00
_cell_formula_units_Z 4
_cell_length_a 7.4665(2)
_cell_length_b 17.7858(5)
_cell_length_c 6.6821(2)
_cell_measurement_reflns_used 2719
_cell_measurement_temperature 100(2)
_cell_measurement_theta_max 74.1016
_cell_measurement_theta_min 4.9690
_cell_volume 887.37(4)
_computing_cell_refinement 'CrysAlis PRO (Agilent, 2011)'
_computing_data_collection 'CrysAlis PRO (Agilent, 2011)'
_computing_data_reduction 'CrysAlis PRO (Agilent, 2011)'
_computing_molecular_graphics
;
ORTEP-3 for Windows (Farrugia, 2012) and DIAMOND (Brandenburg,
2006)
;
_computing_publication_material 'publCIF (Westrip, 2010)'
_computing_structure_refinement 'SHELXL97 (Sheldrick, 2008)'
_computing_structure_solution 'SHELXS97 (Sheldrick, 2008)'
_diffrn_ambient_temperature 100(2)
_diffrn_detector_area_resol_mean 10.4041
_diffrn_measured_fraction_theta_full 0.970
_diffrn_measured_fraction_theta_max 0.971
_diffrn_measurement_device_type 'Agilent SuperNova Dual diffractometer with an Atlas detector'
_diffrn_measurement_method '\w scan'
_diffrn_radiation_monochromator Mirror
_diffrn_radiation_source 'SuperNova (Cu) X-ray Source'
_diffrn_radiation_type CuK\a
_diffrn_radiation_wavelength 1.54184
_diffrn_reflns_av_R_equivalents 0.0167
_diffrn_reflns_av_sigmaI/netI 0.0152
_diffrn_reflns_limit_h_max 9
_diffrn_reflns_limit_h_min -6
_diffrn_reflns_limit_k_max 21
_diffrn_reflns_limit_k_min -20
_diffrn_reflns_limit_l_max 8
_diffrn_reflns_limit_l_min -7
_diffrn_reflns_number 3156
_diffrn_reflns_theta_full 74.27
_diffrn_reflns_theta_max 74.27
_diffrn_reflns_theta_min 4.97
_diffrn_standards_decay_% 0
_diffrn_standards_interval_count 0
_diffrn_standards_interval_time 0
_diffrn_standards_number 0
_exptl_absorpt_coefficient_mu 3.866
_exptl_absorpt_correction_T_max 1.00000
_exptl_absorpt_correction_T_min 0.87258
_exptl_absorpt_correction_type multi-scan
_exptl_absorpt_process_details '(CrysAlis PRO; Agilent, 2011)'
_exptl_crystal_colour blue
_exptl_crystal_density_diffrn 2.183
_exptl_crystal_density_method 'not measured'
_exptl_crystal_description prism
_exptl_crystal_F_000 580
_exptl_crystal_size_max 0.25
_exptl_crystal_size_mid 0.20
_exptl_crystal_size_min 0.15
_refine_diff_density_max 0.454
_refine_diff_density_min -0.665
_refine_ls_abs_structure_details 'Flack (1983), 360 Friedel pairs'
_refine_ls_abs_structure_Flack 0.06(5)
_refine_ls_extinction_coef 0.0078(6)
_refine_ls_extinction_expression Fc^*^=kFc[1+0.001xFc^2^\l^3^/sin(2\q)]^-1/4^
_refine_ls_extinction_method 'SHELXL97 (Sheldrick, 2008)'
_refine_ls_goodness_of_fit_ref 1.049
_refine_ls_hydrogen_treatment constr
_refine_ls_matrix_type full
_refine_ls_number_parameters 155
_refine_ls_number_reflns 1324
_refine_ls_number_restraints 1
_refine_ls_restrained_S_all 1.049
_refine_ls_R_factor_all 0.0271
_refine_ls_R_factor_gt 0.0270
_refine_ls_shift/su_max 0.001
_refine_ls_shift/su_mean 0.000
_refine_ls_structure_factor_coef Fsqd
_refine_ls_weighting_details 'calc w=1/[\s^2^(Fo^2^)+(0.0617P)^2^+0.2234P] where P=(Fo^2^+2Fc^2^)/3'
_refine_ls_weighting_scheme calc
_refine_ls_wR_factor_gt 0.0765
_refine_ls_wR_factor_ref 0.0765
_reflns_number_gt 1318
_reflns_number_total 1324
_reflns_threshold_expression I>2\s(I)
_cod_data_source_file hg5386sup1.cf
_cod_data_source_block I
_cod_database_code 2239470
_cod_database_fobs_code 2239470

loop_
_symmetry_equiv_pos_as_xyz
'x, y, z'
'-x, -y, z+1/2'
'x+1/2, -y+1/2, z'
'-x+1/2, y+1/2, z+1/2'

loop_
_atom_site_type_symbol
_atom_site_label
_atom_site_fract_x
_atom_site_fract_y
_atom_site_fract_z
_atom_site_U_iso_or_equiv
_atom_site_adp_type
_atom_site_calc_flag
_atom_site_refinement_flags
_atom_site_occupancy
_atom_site_symmetry_multiplicity
Cu Cu 0.00521(5) 0.502896(17) 0.50002(17) 0.00920(17) Uani d . 1 1
O O1 0.0918(2) 0.40286(10) 0.5811(3) 0.0146(4) Uani d . 1 1
O O2 0.0673(3) 0.39533(9) 0.9179(3) 0.0136(4) Uani d . 1 1
O O3 -0.0991(3) 0.14441(11) 1.1700(3) 0.0155(4) Uani d . 1 1
O O4 -0.0088(2) 0.04569(11) 1.0096(4) 0.0186(4) Uani d . 1 1
O O5 0.2389(2) 0.07033(9) 0.3473(3) 0.0141(4) Uani d . 1 1
O O6 0.3041(2) 0.18099(10) 0.2336(3) 0.0187(4) Uani d . 1 1
O O7 -0.1161(2) 0.51396(9) 0.7481(3) 0.0105(4) Uani d . 1 1
H H1 -0.2242 0.5270 0.7463 0.016 Uiso calc R 1 1
N N1 -0.0260(3) 0.11347(12) 1.0269(4) 0.0124(5) Uani d . 1 1
N N2 0.2439(3) 0.13903(11) 0.3632(3) 0.0119(4) Uani d . 1 1
C C1 0.0847(3) 0.36866(12) 0.7455(4) 0.0099(4) Uani d . 1 1
C C2 0.0984(3) 0.28424(13) 0.7318(4) 0.0110(5) Uani d . 1 1
C C3 0.0397(4) 0.23927(14) 0.8891(4) 0.0121(5) Uani d . 1 1
H H3 -0.0025 0.2611 1.0100 0.014 Uiso calc R 1 1
C C4 0.0445(4) 0.16166(14) 0.8649(4) 0.0109(5) Uani d . 1 1
C C5 0.1101(4) 0.12656(13) 0.6959(4) 0.0108(5) Uani d . 1 1
H H5 0.1135 0.0734 0.6839 0.013 Uiso calc R 1 1
C C6 0.1710(3) 0.17364(13) 0.5442(4) 0.0113(5) Uani d . 1 1
C C7 0.1637(3) 0.25149(13) 0.5565(4) 0.0111(5) Uani d . 1 1
H H7 0.2024 0.2819 0.4478 0.013 Uiso calc R 1 1

loop_
_atom_site_aniso_label
_atom_site_aniso_U_11
_atom_site_aniso_U_22
_atom_site_aniso_U_33
_atom_site_aniso_U_12
_atom_site_aniso_U_13
_atom_site_aniso_U_23
Cu 0.0143(3) 0.0092(2) 0.0042(3) 0.00052(10) 0.00062(13) 0.00047(15)
O1 0.0228(10) 0.0118(8) 0.0092(9) 0.0025(6) 0.0030(7) 0.0015(7)
O2 0.0210(10) 0.0118(8) 0.0081(9) 0.0024(7) -0.0017(7) -0.0004(7)
O3 0.0177(9) 0.0182(9) 0.0105(9) -0.0005(8) 0.0047(7) -0.0002(7)
O4 0.0268(11) 0.0112(8) 0.0179(10) -0.0027(6) 0.0038(8) 0.0013(10)
O5 0.0173(9) 0.0119(8) 0.0129(9) 0.0024(6) -0.0015(7) -0.0019(7)
O6 0.0258(10) 0.0180(9) 0.0122(9) -0.0006(7) 0.0079(9) 0.0013(8)
O7 0.0124(9) 0.0129(7) 0.0061(8) 0.0010(6) -0.0013(8) -0.0012(8)
N1 0.0134(10) 0.0153(10) 0.0085(12) 0.0000(8) -0.0008(8) 0.0025(9)
N2 0.0131(10) 0.0150(9) 0.0075(10) 0.0030(7) -0.0005(8) -0.0006(8)
C1 0.0092(10) 0.0126(11) 0.0080(11) 0.0015(8) -0.0009(10) -0.0015(10)
C2 0.0111(10) 0.0121(11) 0.0099(12) 0.0004(9) -0.0028(11) 0.0014(11)
C3 0.0124(11) 0.0158(13) 0.0080(12) 0.0018(9) -0.0014(10) -0.0014(10)
C4 0.0116(11) 0.0130(12) 0.0081(12) -0.0019(9) -0.0010(11) 0.0033(9)
C5 0.0118(11) 0.0109(11) 0.0098(13) 0.0012(9) -0.0010(9) -0.0007(9)
C6 0.0113(11) 0.0144(10) 0.0081(13) 0.0010(8) -0.0022(9) -0.0003(8)
C7 0.0121(11) 0.0117(10) 0.0095(12) -0.0004(9) -0.0016(9) -0.0009(8)

loop_
_atom_type_symbol
_atom_type_description
_atom_type_scat_dispersion_real
_atom_type_scat_dispersion_imag
_atom_type_scat_source
C C 0.0181 0.0091 'International Tables Vol C Tables 4.2.6.8 and 6.1.1.4'
H H 0.0000 0.0000 'International Tables Vol C Tables 4.2.6.8 and 6.1.1.4'
N N 0.0311 0.0180 'International Tables Vol C Tables 4.2.6.8 and 6.1.1.4'
O O 0.0492 0.0322 'International Tables Vol C Tables 4.2.6.8 and 6.1.1.4'
Cu Cu -1.9646 0.5888 'International Tables Vol C Tables 4.2.6.8 and 6.1.1.4'

loop_
_geom_angle_atom_site_label_1
_geom_angle_atom_site_label_2
_geom_angle_atom_site_label_3
_geom_angle_site_symmetry_1
_geom_angle_site_symmetry_3
_geom_angle
O7 Cu O7 . 2_564 176.03(4)
O7 Cu O2 . 2_564 90.98(8)
O7 Cu O2 2_564 2_564 91.02(9)
O7 Cu O1 . . 90.57(9)
O7 Cu O1 2_564 . 87.60(8)
O2 Cu O1 2_564 . 176.81(9)
O7 Cu O5 . 3_455 91.71(7)
O7 Cu O5 2_564 3_455 84.60(8)
O2 Cu O5 2_564 3_455 98.13(7)
O1 Cu O5 . 3_455 84.60(7)
C1 O1 Cu . . 131.60(17)
C1 O2 Cu . 2_565 129.32(16)
Cu O7 Cu . 2_565 123.32(10)
Cu O7 H1 . . 118.3
Cu O7 H1 2_565 . 118.3
O4 N1 O3 . . 124.3(2)
O4 N1 C4 . . 117.8(2)
O3 N1 C4 . . 117.9(2)
O5 N2 O6 . . 123.7(2)
O5 N2 C6 . . 118.7(2)
O6 N2 C6 . . 117.62(19)
O2 C1 O1 . . 128.7(2)
O2 C1 C2 . . 116.1(2)
O1 C1 C2 . . 115.2(2)
C3 C2 C7 . . 120.3(2)
C3 C2 C1 . . 120.3(2)
C7 C2 C1 . . 119.4(2)
C4 C3 C2 . . 118.3(2)
C4 C3 H3 . . 120.8
C2 C3 H3 . . 120.8
C5 C4 C3 . . 123.6(2)
C5 C4 N1 . . 117.6(2)
C3 C4 N1 . . 118.8(2)
C4 C5 C6 . . 116.1(2)
C4 C5 H5 . . 122.0
C6 C5 H5 . . 122.0
C7 C6 C5 . . 123.0(2)
C7 C6 N2 . . 118.9(2)
C5 C6 N2 . . 118.1(2)
C6 C7 C2 . . 118.6(2)
C6 C7 H7 . . 120.7
C2 C7 H7 . . 120.7

loop_
_geom_bond_atom_site_label_1
_geom_bond_atom_site_label_2
_geom_bond_site_symmetry_2
_geom_bond_distance
_geom_bond_publ_flag
Cu O1 . 1.9689(18) y
Cu O7 . 1.899(2) y
Cu O2 2_564 1.9675(18) y
Cu O5 3_455 2.5871(18) y
Cu O7 2_564 1.900(2) y
O1 C1 . 1.257(4) ?
O2 C1 . 1.252(3) ?
O2 Cu 2_565 1.9675(18) ?
O3 N1 . 1.231(3) ?
O4 N1 . 1.218(3) ?
O5 N2 . 1.227(3) ?
O6 N2 . 1.228(3) ?
O7 Cu 2_565 1.900(2) ?
O7 H1 . 0.8400 ?
N1 C4 . 1.478(3) ?
N2 C6 . 1.462(3) ?
C1 C2 . 1.508(3) ?
C2 C3 . 1.392(4) ?
C2 C7 . 1.396(4) ?
C3 C4 . 1.390(4) ?
C3 H3 . 0.9500 ?
C4 C5 . 1.380(4) ?
C5 C6 . 1.391(3) ?
C5 H5 . 0.9500 ?
C6 C7 . 1.388(3) ?
C7 H7 . 0.9500 ?

loop_
_geom_hbond_atom_site_label_D
_geom_hbond_atom_site_label_H
_geom_hbond_atom_site_label_A
_geom_hbond_site_symmetry_A
_geom_hbond_distance_DH
_geom_hbond_distance_HA
_geom_hbond_distance_DA
_geom_hbond_angle_DHA
O7 H1 O3 4_454 0.84 2.52 3.190(3) 137
O7 H1 O4 4_454 0.84 2.57 3.271(2) 142

loop_
_geom_torsion_atom_site_label_1
_geom_torsion_atom_site_label_2
_geom_torsion_atom_site_label_3
_geom_torsion_atom_site_label_4
_geom_torsion_site_symmetry_1
_geom_torsion_site_symmetry_4
_geom_torsion
O7 Cu O1 C1 . . -8.5(2)
O7 Cu O1 C1 2_564 . 175.0(2)
O2 Cu O7 Cu 2_564 2_565 -127.01(11)
O1 Cu O7 Cu . 2_565 50.20(11)
Cu O2 C1 O1 2_565 . 14.1(4)
Cu O2 C1 C2 2_565 . -165.63(15)
Cu O1 C1 O2 . . -22.7(4)
Cu O1 C1 C2 . . 156.98(16)
O2 C1 C2 C3 . . 19.2(3)
O1 C1 C2 C3 . . -160.6(2)
O2 C1 C2 C7 . . -163.4(2)
O1 C1 C2 C7 . . 16.8(3)
C7 C2 C3 C4 . . -1.3(4)
C1 C2 C3 C4 . . 176.0(2)
C2 C3 C4 C5 . . 2.3(4)
C2 C3 C4 N1 . . -176.9(2)
O4 N1 C4 C5 . . 6.0(3)
O3 N1 C4 C5 . . -173.7(2)
O4 N1 C4 C3 . . -174.7(2)
O3 N1 C4 C3 . . 5.7(4)
C3 C4 C5 C6 . . -0.9(4)
N1 C4 C5 C6 . . 178.3(2)
C4 C5 C6 C7 . . -1.5(3)
C4 C5 C6 N2 . . 179.2(2)
O5 N2 C6 C7 . . -175.1(2)
O6 N2 C6 C7 . . 3.6(3)
O5 N2 C6 C5 . . 4.2(3)
O6 N2 C6 C5 . . -177.0(2)
C5 C6 C7 C2 . . 2.4(3)
N2 C6 C7 C2 . . -178.3(2)
C3 C2 C7 C6 . . -0.9(3)
C1 C2 C7 C6 . . -178.3(2)
